data_2008614
loop_
_publ_author_name
'Auhmani, A.'
'Kossareva, E.'
'Lassaba, E.'
'R\'eglier, M.'
'Pierrot, M.'
'Benharref, A.'

_publ_section_title
;
 Cyclopropanation reactions on \a-<i>cis</i>-himachalene and a
 \b-himachalene
;
_journal_issue 6
_journal_name_full 'Acta Crystallographica Section C'
_journal_page_first IUC9900055
_journal_paper_doi 10.1107/S010827019909931X
_journal_volume 55
_journal_year 1999
_chemical_formula_sum 'C17 H24 Br4'
_chemical_formula_weight 548.02
_space_group_IT_number 19
_symmetry_cell_setting orthorhombic
_symmetry_space_group_name_Hall 'P 2ac 2ab'
_symmetry_space_group_name_H-M 'P 21 21 21'
_atom_type_scat_source 'Waasmaier & Kirfel (1995)'
_cell_angle_alpha 90
_cell_angle_beta 90
_cell_angle_gamma 90
_cell_formula_units_Z 4
_cell_length_a 11.0460(10)
_cell_length_b 12.5450(10)
_cell_length_c 13.6240(10)
_cell_measurement_reflns_used 12413
_cell_measurement_temperature 298
_cell_measurement_theta_max 25
_cell_measurement_theta_min 1
_cell_volume 1887.9(3)
_computing_data_collection 'KappaCCD (Nonius, 1998)'
_computing_data_reduction 'maXus (Mackay et al., 1998)'
_computing_molecular_graphics maXus
_computing_publication_material maXus
_computing_structure_refinement maXus
_computing_structure_solution maXus
_diffrn_measurement_device KappaCCD
_diffrn_measurement_method '\y scan'
_diffrn_radiation_type MoK\a
_diffrn_radiation_wavelength 0.71073
_diffrn_reflns_av_R_equivalents 0.06
_diffrn_reflns_limit_h_max 13
_diffrn_reflns_limit_h_min 0
_diffrn_reflns_limit_k_max 15
_diffrn_reflns_limit_k_min -15
_diffrn_reflns_limit_l_max 16
_diffrn_reflns_limit_l_min -16
_diffrn_reflns_number 12413
_diffrn_reflns_theta_max 25.37
_exptl_absorpt_coefficient_mu 8.440
_exptl_absorpt_correction_T_max 0.185
_exptl_absorpt_correction_T_min 0.150
_exptl_absorpt_correction_type multi-scan
_exptl_absorpt_process_details
;
SORTAV (Blessing, 1995, 1997)
;
_exptl_crystal_colour Colourless
_exptl_crystal_density_diffrn 1.928
_exptl_crystal_density_meas ?
_exptl_crystal_description prismatic
_exptl_crystal_size_max 0.25
_exptl_crystal_size_mid 0.20
_exptl_crystal_size_min 0.20
_refine_diff_density_max 0.51
_refine_diff_density_min -0.47
_refine_ls_extinction_method none
_refine_ls_goodness_of_fit_obs 1.65
_refine_ls_hydrogen_treatment noref
_refine_ls_number_parameters 191
_refine_ls_number_reflns 1914
_refine_ls_R_factor_obs .041
_refine_ls_shift/esd_mean 0.0006
_refine_ls_shift/su_max 0.0033
_refine_ls_structure_factor_coef F
_refine_ls_weighting_details 'w = 1/[\s^2^(F~o~)+0.03F~o~^2^]'
_refine_ls_weighting_scheme sigma
_refine_ls_wR_factor_obs .071
_reflns_number_observed 1914
_reflns_number_total 2164
_reflns_observed_criterion I>\s(I)
_cod_data_source_file qa0114.cif
_cod_data_source_block 3
_cod_depositor_comments
;
The following automatic conversions were performed:
'_symmetry_cell_setting' value 'Orthorhombic' changed to 'orthorhombic'
according to '/home/saulius/struct/CIF-dictionaries/cif_core.dic'
dictionary named 'cif_core.dic' version 2.4.1 from 2010-06-29.

Automatic conversion script
Id: cif_fix_enum 1527 2010-12-29 10:47:43Z saulius 

The following automatic conversions were performed:

'_atom_site_thermal_displace_type' tag value 'Uij' was replaced with
'Uani' value 21 time.

Automatic conversion script
Id: cif_fix_values 1646 2011-03-28 12:23:43Z adriana 

The following automatic conversions were performed:

'_exptl_crystal_density_meas' value 'none' was changed to '?' - the
value is perceived as not measured.

Automatic conversion script
Id: cif_fix_values 3008 2015-01-20 13:52:24Z robertas 
;
_cod_original_cell_volume 1887.9(5)
_cod_database_code 2008614

loop_
_symmetry_equiv_pos_as_xyz
+X,+Y,+Z
-X+1/2,-Y,+Z+1/2
+X+1/2,-Y+1/2,-Z
-X,+Y+1/2,-Z+1/2

loop_
_atom_site_aniso_label
_atom_site_aniso_U_11
_atom_site_aniso_U_22
_atom_site_aniso_U_33
_atom_site_aniso_U_12
_atom_site_aniso_U_13
_atom_site_aniso_U_23
Br3 .0804(6) .0645(6) .0468(5) -.0100(5) .0046(5) .0134(4)
Br2 .0704(6) .0717(6) .0542(5) -.0136(5) .0221(5) -.0023(5)
Br1 .0372(4) .0731(6) .0907(7) .0102(4) .0005(5) -.0024(5)
Br4 .0444(4) .0864(7) .0897(7) -.0040(5) .0210(5) .0030(6)
C2 .037(3) .050(4) .038(4) -.002(3) .000(3) -.003(3)
C6 .032(3) .048(5) .032(4) -.005(3) -.001(3) -.005(3)
C5 .030(3) .046(4) .030(3) .002(3) -.002(3) -.003(3)
C1 .040(4) .039(4) .035(4) .002(3) .003(3) .005(3)
C4 .052(4) .034(4) .052(5) .010(4) .002(4) .000(4)
C3 .059(5) .034(4) .054(5) -.008(3) .005(5) -.007(4)
C11 .032(3) .042(4) .033(4) .001(3) .003(3) -.001(3)
C9 .054(4) .043(5) .072(6) .017(4) .010(5) .012(4)
C16 .059(5) .058(5) .045(4) -.001(4) .008(4) -.018(4)
C15 .066(5) .067(6) .048(5) -.014(5) -.012(4) .002(4)
C17 .040(4) .049(4) .053(5) -.002(3) .006(4) -.002(4)
C13 .050(5) .054(5) .091(7) -.007(4) -.012(5) -.009(5)
C7 .044(4) .068(6) .043(5) .004(4) -.002(4) .007(4)
C10 .041(4) .047(5) .052(5) -.006(3) .000(4) -.006(4)
C12 .086(7) .064(6) .078(7) .009(5) .008(6) -.027(6)
C18 .046(4) .039(4) .052(5) -.010(3) -.002(4) .001(3)
C8 .055(5) .048(5) .069(6) .013(4) .004(4) .026(4)

loop_
_atom_site_label
_atom_site_fract_x
_atom_site_fract_y
_atom_site_fract_z
_atom_site_U_iso_or_equiv
_atom_site_thermal_displace_type
_atom_site_occupancy
Br3 -.16182(9) -.64313(8) .16894(7) .0639(5) Uani 1.00
Br2 .27352(9) -.39778(8) -.28399(7) .0654(5) Uani 1.00
Br1 .36273(7) -.53974(9) -.10902(8) .0670(5) Uani 1.00
Br4 -.38367(7) -.53150(10) .06984(9) .0735(6) Uani 1.00
C2 -.1690(7) -.5972(6) -.0465(5) .042(4) Uani 1.00
C6 .0994(6) -.4950(6) -.1403(5) .037(3) Uani 1.00
C5 .0863(6) -.5283(6) -.0304(5) .035(4) Uani 1.00
C1 -.1377(7) -.4916(6) .0005(5) .038(4) Uani 1.00
C4 .0551(7) -.6460(7) -.0165(6) .046(4) Uani 1.00
C3 -.0691(8) -.6786(6) -.0572(7) .049(4) Uani 1.00
C11 -.0069(6) -.4654(6) .0300(5) .036(4) Uani 1.00
C9 -.0221(8) -.2726(7) -.0418(8) .056(5) Uani 1.00
C16 .1361(8) -.5804(7) -.2137(6) .054(5) Uani 1.00
C15 -.2575(9) -.5975(8) -.1310(6) .060(5) Uani 1.00
C17 .2244(7) -.4984(6) -.1864(6) .047(4) Uani 1.00
C13 .1447(8) -.3227(7) .0760(8) .065(5) Uani 1.00
C7 .0179(7) -.4078(8) -.1789(6) .052(5) Uani 1.00
C10 .0130(7) -.3428(7) .0465(6) .046(4) Uani 1.00
C12 -.0660(10) -.3090(9) .1326(8) .076(7) Uani 1.00
C18 -.2139(7) -.5691(6) .0549(6) .046(4) Uani 1.00
C8 .0438(8) -.2971(7) -.1373(7) .057(5) Uani 1.00
H5 .16164 -.51742 .00323 .05000 Uiso 1.00
H1 -.16333 -.43459 -.04167 .05000 Uiso 1.00
H4A .05752 -.66002 .05266 .05000 Uiso 1.00
H4B .11722 -.68642 -.04884 .05000 Uiso 1.00
H3A -.06780 -.74483 -.02330 .05000 Uiso 1.00
H3B -.05910 -.69328 -.12452 .05000 Uiso 1.00
H11 -.00412 -.48920 .09691 .05000 Uiso 1.00
H9A -.00480 -.20324 -.01886 .05000 Uiso 1.00
H9B -.10685 -.27813 -.03570 .05000 Uiso 1.00
H16A .12125 -.57673 -.28311 .05000 Uiso 1.00
H16B .16735 -.64953 -.19731 .05000 Uiso 1.00
H15A -.21644 -.61674 -.19052 .05000 Uiso 1.00
H15B -.29234 -.52784 -.13812 .05000 Uiso 1.00
H15C -.32044 -.64834 -.11792 .05000 Uiso 1.00
H13A .19735 -.34333 .02321 .05000 Uiso 1.00
H13B .16425 -.36343 .13351 .05000 Uiso 1.00
H13C .15525 -.24823 .08961 .05000 Uiso 1.00
H7A -.06324 -.42773 -.16141 .05000 Uiso 1.00
H7B .02556 -.40693 -.24911 .05000 Uiso 1.00
H12A -.14929 -.32114 .11692 .05000 Uiso 1.00
H12B -.05319 -.23464 .14572 .05000 Uiso 1.00
H12C -.04429 -.34994 .18962 .05000 Uiso 1.00
H8A .12889 -.29129 -.12415 .05000 Uiso 1.00
H8B .02069 -.24409 -.18455 .05000 Uiso 1.00

loop_
_geom_angle_atom_site_label_1
_geom_angle_atom_site_label_2
_geom_angle_atom_site_label_3
_geom_angle
C1 C2 C3 117.8(7)
C1 C2 C15 118.2(7)
C1 C2 C18 58.8(5)
C3 C2 C15 113.4(7)
C3 C2 C18 119.1(7)
C15 C2 C18 119.0(7)
C5 C6 C16 117.8(7)
C5 C6 C17 118.3(6)
C5 C6 C7 118.2(7)
C16 C6 C17 57.7(6)
C16 C6 C7 116.1(7)
C17 C6 C7 114.8(7)
C6 C5 C4 113.4(7)
C6 C5 C11 116.0(6)
C4 C5 C11 106.2(6)
C2 C1 C11 120.9(7)
C2 C1 C18 60.5(6)
C11 C1 C18 122.9(7)
C5 C4 C3 114.5(7)
C2 C3 C4 116.0(7)
C5 C11 C1 112.4(6)
C5 C11 C10 119.1(6)
C1 C11 C10 112.3(6)
C10 C9 C8 115.6(8)
C6 C16 C17 61.0(6)
C6 C17 C16 61.2(6)
C6 C7 C8 114.7(7)
C11 C10 C9 114.3(7)
C11 C10 C13 109.4(7)
C11 C10 C12 107.6(7)
C9 C10 C13 110.5(8)
C9 C10 C12 107.4(8)
C13 C10 C12 107.2(8)
C2 C18 C1 60.7(6)
C9 C8 C7 114.2(8)

loop_
_geom_bond_atom_site_label_1
_geom_bond_atom_site_label_2
_geom_bond_site_symmetry_1
_geom_bond_site_symmetry_2
_geom_bond_distance
_geom_bond_publ_flag
Br3 C18 . . 1.899(9) ?
Br2 C17 . . 1.912(9) ?
Br1 C17 . . 1.927(8) ?
Br4 C18 . . 1.945(8) ?
C2 C1 . . 1.51(2) ?
C2 C3 . . 1.51(2) ?
C2 C15 . . 1.51(2) ?
C2 C18 . . 1.51(2) ?
C6 C5 . . 1.560(10) ?
C6 C16 . . 1.52(2) ?
C6 C17 . . 1.52(2) ?
C6 C7 . . 1.51(2) ?
C5 C4 . . 1.53(2) ?
C5 C11 . . 1.540(10) ?
C1 C11 . . 1.540(10) ?
C1 C18 . . 1.48(2) ?
C4 C3 . . 1.54(2) ?
C11 C10 . . 1.57(2) ?
C9 C10 . . 1.54(2) ?
C9 C8 . . 1.52(2) ?
C16 C17 . . 1.47(2) ?
C13 C10 . . 1.53(2) ?
C7 C8 . . 1.53(2) ?
C10 C12 . . 1.52(2) ?

loop_
_geom_torsion_atom_site_label_1
_geom_torsion_atom_site_label_2
_geom_torsion_atom_site_label_3
_geom_torsion_atom_site_label_4
_geom_torsion
C1 C2 C3 C4 1.3(7)
C3 C2 C1 C11 4.0(7)
C3 C2 C1 C18 -108.9(8)
C15 C2 C1 C11 -138.5(10)
C15 C2 C1 C18 108.6(9)
C1 C2 C18 C1 0.0(5)
C18 C2 C1 C11 112.9(8)
C18 C2 C1 C18 0.0(5)
C15 C2 C3 C4 145.5(10)
C3 C2 C18 C1 106.7(8)
C18 C2 C3 C4 -66.6(9)
C15 C2 C18 C1 -107.2(9)
C16 C6 C5 C4 -26.6(7)
C16 C6 C5 C11 -149.9(10)
C5 C6 C16 C17 -107.5(8)
C17 C6 C5 C4 -92.9(8)
C17 C6 C5 C11 143.7(9)
C5 C6 C17 C16 106.7(8)
C7 C6 C5 C4 121.3(9)
C7 C6 C5 C11 -2.1(7)
C5 C6 C7 C8 68.6(8)
C16 C6 C17 C16 0.0(6)
C17 C6 C16 C17 0.0(5)
C7 C6 C16 C17 104.0(8)
C16 C6 C7 C8 -143.0(10)
C7 C6 C17 C16 -106.4(8)
C17 C6 C7 C8 -78.3(9)
C6 C5 C4 C3 -64.7(8)
C6 C5 C11 C1 70.8(7)
C6 C5 C11 C10 -63.5(8)
C4 C5 C11 C1 -56.2(7)
C11 C5 C4 C3 63.9(8)
C4 C5 C11 C10 169.5(9)
C2 C1 C11 C5 24.9(7)
C2 C1 C11 C10 162.4(10)
C2 C1 C18 C2 0.0(5)
C11 C1 C18 C2 -109.6(8)
C18 C1 C11 C5 97.7(9)
C18 C1 C11 C10 -124.9(10)
C5 C4 C3 C2 -36.4(8)
C5 C11 C10 C9 78.7(9)
C5 C11 C10 C13 -45.9(8)
C5 C11 C10 C12 -162.0(10)
C1 C11 C10 C9 -55.7(8)
C1 C11 C10 C13 179.8(9)
C1 C11 C10 C12 63.6(8)
C8 C9 C10 C11 -58.4(9)
C8 C9 C10 C13 65.6(9)
C10 C9 C8 C7 64.0(9)
C8 C9 C10 C12 -177.7(11)
C6 C16 C17 C6 0.0(5)
C6 C7 C8 C9 -87.4(10)

loop_
_cod_related_entry_id
_cod_related_entry_database
_cod_related_entry_code
1 ChemSpider 21183013
